data_4105208
loop_
_publ_author_name
'KaKing Yan'
'Brianna M. Upton'
'Arkady Ellern'
'Aaron D. Sadow'

_publ_contact_author_address
;1605 Gilman Hall
Department of Chemistry
Iowa State University
Ames IA 50011
;
_publ_contact_author_email sadow@iastate.edu
_publ_contact_author_name 'Aaron D. Sadow'
_publ_contact_author_phone 515-294-8069
_publ_section_title
;
 Lewis Acid-Mediated \b-Hydride Abstraction Reactions of Divalent
 M(C(SiHMe2)3)2THF2(M = Ca, Yb)
;
_journal_name_full 'Journal of the American Chemical Society'
_journal_page_first 15110
_journal_page_last 15111
_journal_paper_doi 10.1021/ja9070865
_journal_volume 131
_journal_year 2009
_chemical_formula_sum 'C22 H58 Ca O2 Si6'
_chemical_formula_weight 563.30
_chemical_name_systematic
; 
 ? 
;
_space_group_IT_number 15
_symmetry_cell_setting monoclinic
_symmetry_space_group_name_Hall '-C 2yc'
_symmetry_space_group_name_H-M 'C 1 2/c 1'
_atom_sites_solution_hydrogens geom
_atom_sites_solution_primary direct
_atom_sites_solution_secondary difmap
_audit_creation_method SHELXL-97
_cell_angle_alpha 90.00
_cell_angle_beta 121.493(18)
_cell_angle_gamma 90.00
_cell_formula_units_Z 4
_cell_length_a 23.185(7)
_cell_length_b 9.352(3)
_cell_length_c 18.826(6)
_cell_measurement_reflns_used 777
_cell_measurement_temperature 173(2)
_cell_measurement_theta_max 0.00
_cell_measurement_theta_min 0.00
_cell_volume 3481(2)
_computing_cell_refinement 'Bruker SAINT'
_computing_data_collection 'Bruker SMART'
_computing_data_reduction 'Bruker SAINT'
_computing_molecular_graphics 'Bruker SHELXTL'
_computing_publication_material 'Bruker SHELXTL'
_computing_structure_refinement 'SHELXL-97 (Sheldrick, 2008)'
_computing_structure_solution 'SHELXS-97 (Sheldrick, 2008)'
_diffrn_ambient_temperature 173(2)
_diffrn_measured_fraction_theta_full 0.999
_diffrn_measured_fraction_theta_max 0.999
_diffrn_measurement_device_type 'Bruker SMART1000 CCD'
_diffrn_measurement_method '\f and \w scans'
_diffrn_radiation_monochromator graphite
_diffrn_radiation_source 'fine-focus sealed tube'
_diffrn_radiation_type MoK\a
_diffrn_radiation_wavelength 0.71073
_diffrn_reflns_av_R_equivalents 0.1322
_diffrn_reflns_av_sigmaI/netI 0.1097
_diffrn_reflns_limit_h_max 24
_diffrn_reflns_limit_h_min -24
_diffrn_reflns_limit_k_max 9
_diffrn_reflns_limit_k_min -9
_diffrn_reflns_limit_l_max 19
_diffrn_reflns_limit_l_min -19
_diffrn_reflns_number 8916
_diffrn_reflns_theta_full 21.97
_diffrn_reflns_theta_max 21.97
_diffrn_reflns_theta_min 2.06
_exptl_absorpt_coefficient_mu 0.403
_exptl_absorpt_correction_T_max 0.9238
_exptl_absorpt_correction_T_min 0.8555
_exptl_absorpt_correction_type multi-scan
_exptl_crystal_colour colorless
_exptl_crystal_density_diffrn 1.075
_exptl_crystal_density_meas ?
_exptl_crystal_description prism
_exptl_crystal_F_000 1240
_exptl_crystal_size_max 0.40
_exptl_crystal_size_mid 0.30
_exptl_crystal_size_min 0.20
_refine_diff_density_max 0.695
_refine_diff_density_min -0.633
_refine_diff_density_rms 0.119
_refine_ls_extinction_method none
_refine_ls_goodness_of_fit_ref 1.037
_refine_ls_hydrogen_treatment mixed
_refine_ls_matrix_type full
_refine_ls_number_parameters 156
_refine_ls_number_reflns 2119
_refine_ls_number_restraints 0
_refine_ls_restrained_S_all 1.037
_refine_ls_R_factor_all 0.1185
_refine_ls_R_factor_gt 0.0804
_refine_ls_shift/su_max 0.002
_refine_ls_shift/su_mean 0.000
_refine_ls_structure_factor_coef Fsqd
_refine_ls_weighting_details 'calc w=1/[\s^2^(Fo^2^)+(0.1323P)^2^+0.0000P] where P=(Fo^2^+2Fc^2^)/3'
_refine_ls_weighting_scheme calc
_refine_ls_wR_factor_gt 0.1921
_refine_ls_wR_factor_ref 0.2165
_reflns_number_gt 1433
_reflns_number_total 2119
_reflns_threshold_expression >2sigma(I)
_cod_data_source_file ja9070865_si_002.cif
_cod_data_source_block Ca(C(SiHMe2)3)2THF2
_cod_depositor_comments
;
The following automatic conversions were performed:

'_exptl_crystal_density_meas' value 'none' was changed to '?' - the
value is perceived as not measured.

Automatic conversion script
Id: cif_fix_values 3008 2015-01-20 13:52:24Z robertas 
;
_cod_database_code 4105208

loop_
_symmetry_equiv_pos_as_xyz
'x, y, z'
'-x, y, -z+1/2'
'x+1/2, y+1/2, z'
'-x+1/2, y+1/2, -z+1/2'
'-x, -y, -z'
'x, -y, z-1/2'
'-x+1/2, -y+1/2, -z'
'x+1/2, -y+1/2, z-1/2'

loop_
_atom_site_label
_atom_site_type_symbol
_atom_site_fract_x
_atom_site_fract_y
_atom_site_fract_z
_atom_site_U_iso_or_equiv
_atom_site_adp_type
_atom_site_occupancy
_atom_site_symmetry_multiplicity
_atom_site_calc_flag
_atom_site_refinement_flags
Ca1 Ca 0.5000 0.7036(2) 0.2500 0.0132(6) Uani 1 2 d S
H1S H 0.425(3) 0.385(7) 0.173(4) 0.016 Uiso 1 1 d .
Si1 Si 0.36165(11) 0.4482(2) 0.14692(13) 0.0214(7) Uani 1 1 d .
Si2 Si 0.43038(10) 0.5279(2) 0.33254(12) 0.0187(6) Uani 1 1 d .
H2S H 0.496(3) 0.580(7) 0.367(4) 0.022 Uiso 1 1 d .
Si3 Si 0.32701(10) 0.7423(2) 0.18979(13) 0.0195(6) Uani 1 1 d .
H3S H 0.313(3) 0.818(7) 0.115(4) 0.023 Uiso 1 1 d .
C1 C 0.3261(4) 0.5167(9) 0.0368(5) 0.035(2) Uani 1 1 d .
H1A H 0.2843 0.5701 0.0191 0.053 Uiso 1 1 calc R
H1B H 0.3163 0.4357 -0.0008 0.053 Uiso 1 1 calc R
H1C H 0.3592 0.5797 0.0354 0.053 Uiso 1 1 calc R
C2 C 0.2965(4) 0.3182(8) 0.1400(5) 0.033(2) Uani 1 1 d .
H2A H 0.3151 0.2670 0.1929 0.049 Uiso 1 1 calc R
H2B H 0.2848 0.2495 0.0951 0.049 Uiso 1 1 calc R
H2C H 0.2559 0.3707 0.1283 0.049 Uiso 1 1 calc R
C3 C 0.4010(5) 0.5935(9) 0.4027(5) 0.037(2) Uani 1 1 d .
H3A H 0.4014 0.6983 0.4035 0.055 Uiso 1 1 calc R
H3B H 0.4313 0.5573 0.4593 0.055 Uiso 1 1 calc R
H3C H 0.3549 0.5592 0.3820 0.055 Uiso 1 1 calc R
C4 C 0.4407(4) 0.3297(8) 0.3493(5) 0.033(2) Uani 1 1 d .
H4A H 0.3977 0.2877 0.3371 0.050 Uiso 1 1 calc R
H4B H 0.4757 0.3099 0.4073 0.050 Uiso 1 1 calc R
H4C H 0.4540 0.2880 0.3122 0.050 Uiso 1 1 calc R
C5 C 0.2373(4) 0.6972(9) 0.1560(6) 0.047(3) Uani 1 1 d .
H5A H 0.2196 0.6268 0.1108 0.070 Uiso 1 1 calc R
H5B H 0.2096 0.7840 0.1363 0.070 Uiso 1 1 calc R
H5C H 0.2360 0.6572 0.2032 0.070 Uiso 1 1 calc R
C6 C 0.3503(5) 0.8947(8) 0.2665(5) 0.037(2) Uani 1 1 d .
H6A H 0.3408 0.8668 0.3097 0.056 Uiso 1 1 calc R
H6B H 0.3235 0.9794 0.2372 0.056 Uiso 1 1 calc R
H6C H 0.3985 0.9166 0.2925 0.056 Uiso 1 1 calc R
C7 C 0.3872(3) 0.5919(7) 0.2242(4) 0.0126(17) Uani 1 1 d .
C8 C 0.5509(4) 0.8619(8) 0.4396(4) 0.031(2) Uani 1 1 d .
H8A H 0.5866 0.7889 0.4693 0.037 Uiso 1 1 calc R
H8B H 0.5093 0.8293 0.4370 0.037 Uiso 1 1 calc R
C9 C 0.5736(4) 1.0044(9) 0.4833(5) 0.030(2) Uani 1 1 d .
H9A H 0.6035 0.9923 0.5443 0.036 Uiso 1 1 calc R
H9B H 0.5345 1.0647 0.4716 0.036 Uiso 1 1 calc R
C10 C 0.6117(4) 1.0675(8) 0.4449(5) 0.030(2) Uani 1 1 d .
H10A H 0.6160 1.1726 0.4518 0.036 Uiso 1 1 calc R
H10B H 0.6573 1.0248 0.4694 0.036 Uiso 1 1 calc R
C11 C 0.5664(4) 1.0262(8) 0.3542(4) 0.026(2) Uani 1 1 d .
H11A H 0.5299 1.0974 0.3243 0.031 Uiso 1 1 calc R
H11B H 0.5928 1.0196 0.3266 0.031 Uiso 1 1 calc R
O1 O 0.5381(2) 0.8853(5) 0.3553(3) 0.0221(13) Uani 1 1 d .

loop_
_atom_site_aniso_label
_atom_site_aniso_U_11
_atom_site_aniso_U_22
_atom_site_aniso_U_33
_atom_site_aniso_U_23
_atom_site_aniso_U_13
_atom_site_aniso_U_12
Ca1 0.0233(13) 0.0100(12) 0.0144(12) 0.000 0.0154(10) 0.000
Si1 0.0316(13) 0.0169(13) 0.0209(13) -0.0082(9) 0.0173(11) -0.0019(10)
Si2 0.0307(13) 0.0125(12) 0.0174(12) 0.0000(9) 0.0157(10) -0.0015(10)
Si3 0.0295(13) 0.0123(12) 0.0238(13) 0.0015(9) 0.0188(10) 0.0029(10)
C1 0.044(5) 0.037(6) 0.030(5) -0.009(4) 0.023(4) -0.013(4)
C2 0.048(6) 0.022(5) 0.033(5) -0.011(4) 0.025(4) -0.011(4)
C3 0.058(6) 0.034(6) 0.034(5) 0.002(4) 0.035(5) -0.002(4)
C4 0.046(5) 0.019(5) 0.027(5) 0.009(4) 0.013(4) 0.002(4)
C5 0.047(6) 0.034(6) 0.067(7) 0.004(5) 0.036(5) 0.004(5)
C6 0.066(6) 0.019(5) 0.035(5) -0.007(4) 0.033(5) 0.004(4)
C7 0.021(4) 0.003(4) 0.019(4) -0.004(3) 0.013(3) -0.005(3)
C8 0.059(6) 0.019(5) 0.020(5) -0.002(4) 0.025(4) -0.007(4)
C9 0.048(5) 0.027(5) 0.021(5) -0.012(4) 0.021(4) -0.002(4)
C10 0.043(5) 0.027(5) 0.024(5) -0.008(4) 0.021(4) -0.010(4)
C11 0.042(5) 0.015(5) 0.024(5) -0.006(3) 0.019(4) -0.005(4)
O1 0.036(3) 0.014(3) 0.022(3) -0.006(2) 0.020(3) -0.005(2)

loop_
_atom_type_symbol
_atom_type_description
_atom_type_scat_dispersion_real
_atom_type_scat_dispersion_imag
_atom_type_scat_source
C C 0.0033 0.0016 'International Tables Vol C Tables 4.2.6.8 and 6.1.1.4'
H H 0.0000 0.0000 'International Tables Vol C Tables 4.2.6.8 and 6.1.1.4'
O O 0.0106 0.0060 'International Tables Vol C Tables 4.2.6.8 and 6.1.1.4'
Ca Ca 0.2262 0.3064 'International Tables Vol C Tables 4.2.6.8 and 6.1.1.4'
Si Si 0.0817 0.0704 'International Tables Vol C Tables 4.2.6.8 and 6.1.1.4'

loop_
_geom_angle_atom_site_label_1
_geom_angle_atom_site_label_2
_geom_angle_atom_site_label_3
_geom_angle
_geom_angle_site_symmetry_1
_geom_angle_site_symmetry_3
O1 Ca1 O1 90.0(2) . 2_655
O1 Ca1 C7 109.64(19) . .
O1 Ca1 C7 103.23(19) 2_655 .
O1 Ca1 C7 103.23(19) . 2_655
O1 Ca1 C7 109.64(19) 2_655 2_655
C7 Ca1 C7 132.9(3) . 2_655
O1 Ca1 Si2 91.34(12) . .
O1 Ca1 Si2 134.41(12) 2_655 .
C7 Ca1 Si2 34.90(15) . .
C7 Ca1 Si2 114.32(16) 2_655 .
O1 Ca1 Si2 134.41(12) . 2_655
O1 Ca1 Si2 91.34(12) 2_655 2_655
C7 Ca1 Si2 114.32(16) . 2_655
C7 Ca1 Si2 34.90(15) 2_655 2_655
Si2 Ca1 Si2 118.52(10) . 2_655
O1 Ca1 Si3 78.40(12) . 2_655
O1 Ca1 Si3 93.31(12) 2_655 2_655
C7 Ca1 Si3 161.40(16) . 2_655
C7 Ca1 Si3 29.91(15) 2_655 2_655
Si2 Ca1 Si3 131.48(6) . 2_655
Si2 Ca1 Si3 56.03(5) 2_655 2_655
O1 Ca1 Si3 93.31(12) . .
O1 Ca1 Si3 78.40(12) 2_655 .
C7 Ca1 Si3 29.91(15) . .
C7 Ca1 Si3 161.40(16) 2_655 .
Si2 Ca1 Si3 56.03(5) . .
Si2 Ca1 Si3 131.48(6) 2_655 .
Si3 Ca1 Si3 168.37(9) 2_655 .
O1 Ca1 H2S 76.8(14) . .
O1 Ca1 H2S 151.4(14) 2_655 .
C7 Ca1 H2S 59.4(14) . .
C7 Ca1 H2S 98.2(14) 2_655 .
Si2 Ca1 H2S 24.5(14) . .
Si2 Ca1 H2S 116.1(14) 2_655 .
Si3 Ca1 H2S 108.4(14) 2_655 .
Si3 Ca1 H2S 77.1(14) . .
C7 Si1 C2 116.1(3) . .
C7 Si1 C1 113.2(4) . .
C2 Si1 C1 105.4(4) . .
C7 Si1 H1S 101(2) . .
C2 Si1 H1S 114(3) . .
C1 Si1 H1S 107(2) . .
C7 Si2 C4 117.1(3) . .
C7 Si2 C3 119.0(4) . .
C4 Si2 C3 105.4(4) . .
C7 Si2 Ca1 54.4(2) . .
C4 Si2 Ca1 122.3(3) . .
C3 Si2 Ca1 129.1(3) . .
C7 Si2 H2S 103(3) . .
C4 Si2 H2S 105(3) . .
C3 Si2 H2S 106(3) . .
Ca1 Si2 H2S 49(3) . .
C7 Si3 C5 116.6(4) . .
C7 Si3 C6 116.3(3) . .
C5 Si3 C6 104.6(4) . .
C7 Si3 Ca1 45.0(2) . .
C5 Si3 Ca1 161.1(3) . .
C6 Si3 Ca1 90.5(3) . .
C7 Si3 H3S 117(3) . .
C5 Si3 H3S 97(2) . .
C6 Si3 H3S 102(2) . .
Ca1 Si3 H3S 90(2) . .
Si1 C1 H1A 109.5 . .
Si1 C1 H1B 109.5 . .
H1A C1 H1B 109.5 . .
Si1 C1 H1C 109.5 . .
H1A C1 H1C 109.5 . .
H1B C1 H1C 109.5 . .
Si1 C2 H2A 109.5 . .
Si1 C2 H2B 109.5 . .
H2A C2 H2B 109.5 . .
Si1 C2 H2C 109.5 . .
H2A C2 H2C 109.5 . .
H2B C2 H2C 109.5 . .
Si2 C3 H3A 109.5 . .
Si2 C3 H3B 109.5 . .
H3A C3 H3B 109.5 . .
Si2 C3 H3C 109.5 . .
H3A C3 H3C 109.5 . .
H3B C3 H3C 109.5 . .
Si2 C4 H4A 109.5 . .
Si2 C4 H4B 109.5 . .
H4A C4 H4B 109.5 . .
Si2 C4 H4C 109.5 . .
H4A C4 H4C 109.5 . .
H4B C4 H4C 109.5 . .
Si3 C5 H5A 109.5 . .
Si3 C5 H5B 109.5 . .
H5A C5 H5B 109.5 . .
Si3 C5 H5C 109.5 . .
H5A C5 H5C 109.5 . .
H5B C5 H5C 109.5 . .
Si3 C6 H6A 109.5 . .
Si3 C6 H6B 109.5 . .
H6A C6 H6B 109.5 . .
Si3 C6 H6C 109.5 . .
H6A C6 H6C 109.5 . .
H6B C6 H6C 109.5 . .
Si1 C7 Si2 113.8(4) . .
Si1 C7 Si3 114.1(4) . .
Si2 C7 Si3 120.8(4) . .
Si1 C7 Ca1 108.4(3) . .
Si2 C7 Ca1 90.7(3) . .
Si3 C7 Ca1 105.1(3) . .
O1 C8 C9 105.9(6) . .
O1 C8 H8A 110.6 . .
C9 C8 H8A 110.6 . .
O1 C8 H8B 110.6 . .
C9 C8 H8B 110.6 . .
H8A C8 H8B 108.7 . .
C8 C9 C10 101.9(6) . .
C8 C9 H9A 111.4 . .
C10 C9 H9A 111.4 . .
C8 C9 H9B 111.4 . .
C10 C9 H9B 111.4 . .
H9A C9 H9B 109.3 . .
C11 C10 C9 101.7(6) . .
C11 C10 H10A 111.4 . .
C9 C10 H10A 111.4 . .
C11 C10 H10B 111.4 . .
C9 C10 H10B 111.4 . .
H10A C10 H10B 109.3 . .
O1 C11 C10 105.3(6) . .
O1 C11 H11A 110.7 . .
C10 C11 H11A 110.7 . .
O1 C11 H11B 110.7 . .
C10 C11 H11B 110.7 . .
H11A C11 H11B 108.8 . .
C8 O1 C11 107.9(5) . .
C8 O1 Ca1 124.5(4) . .
C11 O1 Ca1 126.4(4) . .

loop_
_geom_bond_atom_site_label_1
_geom_bond_atom_site_label_2
_geom_bond_distance
_geom_bond_site_symmetry_2
Ca1 O1 2.402(5) .
Ca1 O1 2.402(5) 2_655
Ca1 C7 2.616(7) .
Ca1 C7 2.616(7) 2_655
Ca1 Si2 3.216(2) .
Ca1 Si2 3.216(2) 2_655
Ca1 Si3 3.571(2) 2_655
Ca1 Si3 3.571(2) .
Ca1 H2S 2.53(6) .
Si1 C7 1.838(7) .
Si1 C2 1.889(8) .
Si1 C1 1.897(8) .
Si1 H1S 1.42(6) .
Si2 C7 1.840(7) .
Si2 C4 1.874(7) .
Si2 C3 1.878(8) .
Si2 H2S 1.39(6) .
Si3 C7 1.844(7) .
Si3 C5 1.877(9) .
Si3 C6 1.896(8) .
Si3 H3S 1.46(6) .
C1 H1A 0.9800 .
C1 H1B 0.9800 .
C1 H1C 0.9800 .
C2 H2A 0.9800 .
C2 H2B 0.9800 .
C2 H2C 0.9800 .
C3 H3A 0.9800 .
C3 H3B 0.9800 .
C3 H3C 0.9800 .
C4 H4A 0.9800 .
C4 H4B 0.9800 .
C4 H4C 0.9800 .
C5 H5A 0.9800 .
C5 H5B 0.9800 .
C5 H5C 0.9800 .
C6 H6A 0.9800 .
C6 H6B 0.9800 .
C6 H6C 0.9800 .
C8 O1 1.469(8) .
C8 C9 1.509(11) .
C8 H8A 0.9900 .
C8 H8B 0.9900 .
C9 C10 1.523(11) .
C9 H9A 0.9900 .
C9 H9B 0.9900 .
C10 C11 1.514(10) .
C10 H10A 0.9900 .
C10 H10B 0.9900 .
C11 O1 1.477(9) .
C11 H11A 0.9900 .
C11 H11B 0.9900 .
